data_7712553
loop_
_publ_author_name
'Claude, Guilhem'
'Kulitzki, Erika'
'Hagenbach, Adelheid'
'Roca Jungfer, Maximilian'
'Figueroa, Joshua S.'
'Abram, Ulrich'

_publ_section_title
;
 Phenylimido Complexes of Rhenium: Fluorine Substituents Provide
 Protection, Reactivity and Solubility
;
_journal_name_full 'Dalton Transactions'
_journal_paper_doi 10.1039/D3DT00446E
_journal_year 2023
_chemical_formula_moiety 'C61 H68 Cl3 F N2 P Re, C4 H8 O'
_chemical_formula_sum 'C65 H76 Cl3 F N2 O P Re'
_chemical_formula_weight 1243.79
_space_group_crystal_system triclinic
_space_group_IT_number 2
_space_group_name_Hall '-P 1'
_space_group_name_H-M_alt 'P -1'
_atom_sites_solution_hydrogens geom
_atom_sites_solution_primary dual
_audit_creation_date 2023-01-12
_audit_creation_method
;
Olex2 1.3
(compiled 2020.11.12 svn.r5f609507 for OlexSys, GUI svn.r6408)
;
_audit_update_record
;
2023-01-17 deposited with the CCDC.	2023-03-07 downloaded from the CCDC.
;
_cell_angle_alpha 77.64(3)
_cell_angle_beta 75.03(3)
_cell_angle_gamma 81.35(3)
_cell_formula_units_Z 2
_cell_length_a 10.858(2)
_cell_length_b 14.422(3)
_cell_length_c 20.631(4)
_cell_measurement_reflns_used 14346
_cell_measurement_temperature 200
_cell_measurement_theta_max 29.23
_cell_measurement_theta_min 3.33
_cell_volume 3033.2(12)
_computing_cell_refinement 'STOE X-AREA'
_computing_data_collection 'STOE X-AREA'
_computing_data_reduction 'STOE X-RED'
_computing_molecular_graphics 'Olex2 1.3 (Dolomanov et al., 2009)'
_computing_publication_material 'Olex2 1.3 (Dolomanov et al., 2009)'
_computing_structure_refinement 'XL n/a (Sheldrick, 2008)'
_computing_structure_solution 'XT n/a (Sheldrick, 2015)'
_diffrn_ambient_temperature 200
_diffrn_detector 'image plate (34 cm diameter)'
_diffrn_detector_area_resol_mean 6.67
_diffrn_detector_type STOE
_diffrn_measured_fraction_theta_full 0.995
_diffrn_measured_fraction_theta_max 0.995
_diffrn_measurement_details
;
 214 frames, detector distance = 100 mm
;
_diffrn_measurement_device '2-circle goniometer'
_diffrn_measurement_device_type 'STOE IPDS 2T'
_diffrn_measurement_method 'rotation method'
_diffrn_radiation_collimation '0.5 mm diameter, monocapillary'
_diffrn_radiation_monochromator 'plane graphite'
_diffrn_radiation_polarisn_norm 0
_diffrn_radiation_type 'Mo K\a'
_diffrn_radiation_wavelength 0.71073
_diffrn_reflns_av_R_equivalents 0.0721
_diffrn_reflns_av_unetI/netI 0.1409
_diffrn_reflns_Laue_measured_fraction_full 0.995
_diffrn_reflns_Laue_measured_fraction_max 0.995
_diffrn_reflns_limit_h_max 13
_diffrn_reflns_limit_h_min -13
_diffrn_reflns_limit_k_max 17
_diffrn_reflns_limit_k_min -17
_diffrn_reflns_limit_l_max 25
_diffrn_reflns_limit_l_min -25
_diffrn_reflns_number 25108
_diffrn_reflns_point_group_measured_fraction_full 0.995
_diffrn_reflns_point_group_measured_fraction_max 0.995
_diffrn_reflns_theta_full 25.242
_diffrn_reflns_theta_max 26.000
_diffrn_reflns_theta_min 3.365
_diffrn_source 'sealed X-ray tube, 12 x 0.4 mm long-fine focus'
_diffrn_source_current 35
_diffrn_source_power 1.75
_diffrn_source_voltage 50
_diffrn_standards_number 0
_exptl_absorpt_coefficient_mu 2.206
_exptl_absorpt_correction_T_max 0.8662
_exptl_absorpt_correction_T_min 0.6590
_exptl_absorpt_correction_type integration
_exptl_absorpt_process_details 'STOE X-RED & X-SHAPE'
_exptl_crystal_colour colourless
_exptl_crystal_colour_primary colourless
_exptl_crystal_density_diffrn 1.362
_exptl_crystal_description needle
_exptl_crystal_F_000 1276
_exptl_crystal_size_max 0.32
_exptl_crystal_size_mid 0.143
_exptl_crystal_size_min 0.05
_refine_diff_density_max 0.690
_refine_diff_density_min -0.648
_refine_diff_density_rms 0.098
_refine_ls_extinction_method none
_refine_ls_goodness_of_fit_ref 0.755
_refine_ls_hydrogen_treatment constr
_refine_ls_matrix_type full
_refine_ls_number_parameters 679
_refine_ls_number_reflns 11861
_refine_ls_number_restraints 0
_refine_ls_restrained_S_all 0.755
_refine_ls_R_factor_all 0.0810
_refine_ls_R_factor_gt 0.0417
_refine_ls_shift/su_max 0.001
_refine_ls_shift/su_mean 0.000
_refine_ls_structure_factor_coef Fsqd
_refine_ls_weighting_details 'w=1/[\s^2^(Fo^2^)] where P=(Fo^2^+2Fc^2^)/3'
_refine_ls_weighting_scheme calc
_refine_ls_wR_factor_gt 0.0551
_refine_ls_wR_factor_ref 0.0618
_reflns_Friedel_coverage 0.000
_reflns_number_gt 7913
_reflns_number_total 11861
_reflns_threshold_expression 'I > 2\s(I)'
_cod_data_source_file d3dt00446e2.cif
_cod_data_source_block renphf_tripp1
_cod_database_code 7712553
_shelx_shelxl_version_number 2017/1
_shelx_space_group_comment
;
The symmetry employed for this shelxl refinement is uniquely defined
by the following loop, which should always be used as a source of
symmetry information in preference to the above space-group names.
They are only intended as comments.
;
_shelx_estimated_absorpt_t_max 0.898
_shelx_estimated_absorpt_t_min 0.539
_olex2_refinement_description
;
1. Others
 Fixed Uiso: H64(0.046) H16(0.047) H42(0.051) H54(0.043) H63(0.056) H50(0.047)
 H12(0.042) H19(0.043) H30A(0.083) H30B(0.083) H30C(0.083) H60(0.049)
 H70(0.061) H58(0.048) H29(0.042) H13(0.051) H66(0.05) H21(0.048) H27(0.048)
 H55(0.053) H33A(0.103) H33B(0.103) H33C(0.103) H15(0.055) H62(0.066)
 H46A(0.105) H46B(0.105) H46C(0.105) H35(0.055) H40(0.056) H56(0.064)
 H32(0.058) H44(0.063) H57(0.06) H25(0.044) H20(0.055) H47(0.072) H31A(0.08)
 H31B(0.08) H31C(0.08) H67(0.066) H34A(0.101) H34B(0.101) H34C(0.101)
 H61(0.064) H69(0.079) H51A(0.091) H51B(0.091) H51C(0.091) H48A(0.123)
 H48B(0.123) H48C(0.123) H68(0.078) H52A(0.087) H52B(0.087) H52C(0.087)
 H10A(0.09) H10B(0.09) H37A(0.133) H37B(0.133) H37C(0.133) H10C(0.103)
 H10D(0.103) H36A(0.123) H36B(0.123) H36C(0.123) H49A(0.149) H49B(0.149)
 H49C(0.149) H10E(0.123) H10F(0.123) H45A(0.122) H45B(0.122) H45C(0.122)
 H10G(0.141) H10H(0.141)
 Fixed X: H64(0.556855) H16(0.538791) H42(0.598521) H54(0.857848)
 H63(0.336579) H50(0.45367) H12(0.855276) H19(0.448522) H30A(0.739855)
 H30B(0.847693) H30C(0.701892) H60(0.578767) H70(0.600484) H58(0.785551)
 H29(0.75582) H13(0.722267) H66(0.979299) H21(0.576696) H27(0.255131)
 H55(0.909578) H33A(0.44249) H33B(0.535282) H33C(0.534901) H15(0.40854)
 H62(0.237054) H46A(1.069439) H46B(1.067217) H46C(1.023988) H35(0.317141)
 H40(0.93291) H56(0.903478) H32(0.323453) H44(0.848475) H57(0.83792)
 H25(0.61404) H20(0.477197) H47(0.75417) H31A(0.818728) H31B(0.809652)
 H31C(0.916067) H67(1.019144) H34A(0.226977) H34B(0.254883) H34C(0.346904)
 H61(0.357838) H69(0.639997) H51A(0.27813) H51B(0.384169) H51C(0.378209)
 H48A(0.890944) H48B(0.803445) H48C(0.948404) H68(0.849832) H52A(0.404848)
 H52B(0.47067) H52C(0.32591) H10A(0.198653) H10B(0.105934) H37A(0.207309)
 H37B(0.109316) H37C(0.122749) H10C(0.335866) H10D(0.209008) H36A(0.149072)
 H36B(0.169435) H36C(0.278152) H49A(0.98589) H49B(0.875357) H49C(0.961777)
 H10E(0.259831) H10F(0.4038) H45A(0.798821) H45B(0.944778) H45C(0.912531)
 H10G(0.314431) H10H(0.421641)
 Fixed Y: H64(0.218457) H16(0.459643) H42(-0.05692) H54(0.431408)
 H63(0.260598) H50(0.173965) H12(0.594939) H19(0.434545) H30A(0.583624)
 H30B(0.495492) H30C(0.476707) H60(0.36875) H70(0.099918) H58(0.185087)
 H29(0.449544) H13(0.735263) H66(0.12068) H21(0.157065) H27(0.614849)
 H55(0.494268) H33A(0.896537) H33B(0.806087) H33C(0.837727) H15(0.60014)
 H62(0.357936) H46A(0.085007) H46B(0.198662) H46C(0.148527) H35(0.369516) H40(-
 0.021615) H56(0.400301) H32(0.768688) H44(0.22094) H57(0.248838) H25(0.682732)
 H20(0.29421) H47(-0.182895) H31A(0.642266) H31B(0.581725) H31C(0.548952) H67(-
 0.042116) H34A(0.768914) H34B(0.874366) H34C(0.815239) H61(0.414521) H69(-
 0.064077) H51A(0.100018) H51B(0.120429) H51C(0.014715) H48A(-0.284712) H48B(-
 0.220624) H48C(-0.19928) H68(-0.135377) H52A(-0.00545) H52B(0.074067)
 H52C(0.095288) H10A(0.966604) H10B(1.018733) H37A(0.463853) H37B(0.410797)
 H37C(0.52176) H10C(1.074489) H10D(1.140906) H36A(0.487643) H36B(0.37353)
 H36C(0.433021) H49A(-0.106439) H49B(-0.120899) H49C(-0.211565) H10E(1.124074)
 H10F(1.112684) H45A(0.145487) H45B(0.168652) H45C(0.062441) H10G(0.981481)
 H10H(0.960507)
 Fixed Z: H64(0.70569) H16(0.67578) H42(0.847496) H54(0.506479) H63(0.732238)
 H50(0.857235) H12(0.570491) H19(0.985184) H30A(0.908705) H30B(0.899891)
 H30C(0.935398) H60(0.514382) H70(0.614953) H58(0.465249) H29(0.822807)
 H13(0.547956) H66(0.571802) H21(1.019748) H27(0.813833) H55(0.38971)
 H33A(0.719353) H33B(0.696539) H33C(0.766359) H15(0.649359) H62(0.651575)
 H46A(0.888199) H46B(0.874703) H46C(0.823196) H35(0.884111) H40(0.882444)
 H56(0.311536) H32(0.741259) H44(0.903209) H57(0.348545) H25(0.783446)
 H20(1.059949) H47(0.841941) H31A(0.785793) H31B(0.73091) H31C(0.774577)
 H67(0.575087) H34A(0.858522) H34B(0.818333) H34C(0.865455) H61(0.541724)
 H69(0.619328) H51A(0.93709) H51B(0.972204) H51C(0.961399) H48A(0.894044)
 H48B(0.946493) H48C(0.911092) H68(0.597845) H52A(0.837288) H52B(0.776656)
 H52C(0.817751) H10A(0.717272) H10B(0.668369) H37A(0.967675) H37B(0.945823)
 H37C(0.916208) H10C(0.67655) H10D(0.66136) H36A(0.807171) H36B(0.822301)
 H36C(0.769308) H49A(0.778604) H49B(0.744317) H49C(0.774455) H10E(0.549169)
 H10F(0.560053) H45A(1.016792) H45B(0.998331) H45C(1.002841) H10G(0.528629)
 H10H(0.572026)
;
_olex2_submission_special_instructions 'No special instructions were received'

loop_
_space_group_symop_operation_xyz
'x, y, z'
'-x, -y, -z'

loop_
_symmetry_equiv_pos_as_xyz
x,y,z
-x,-y,-z

loop_
_atom_site_label
_atom_site_type_symbol
_atom_site_fract_x
_atom_site_fract_y
_atom_site_fract_z
_atom_site_U_iso_or_equiv
_atom_site_adp_type
_atom_site_occupancy
_atom_site_site_symmetry_order
_atom_site_calc_flag
_atom_site_refinement_flags_posn
_atom_site_refinement_flags_adp
_atom_site_refinement_flags_occupancy
_atom_site_disorder_assembly
_atom_site_disorder_group
Re1 Re 0.85913(2) 0.31792(2) 0.66367(2) 0.02302(6) Uani 1 1 d . . . . .
Cl3 Cl 0.98540(11) 0.35968(10) 0.73204(7) 0.0375(3) Uani 1 1 d . . . . .
Cl1 Cl 0.89741(12) 0.15635(9) 0.71667(6) 0.0363(3) Uani 1 1 d . . . . .
Cl2 Cl 1.05505(11) 0.30493(10) 0.57847(6) 0.0368(3) Uani 1 1 d . . . . .
P1 P 0.76113(12) 0.25531(10) 0.58899(7) 0.0276(3) Uani 1 1 d . . . . .
N10 N 0.7894(3) 0.4294(3) 0.63732(19) 0.0274(10) Uani 1 1 d . . . . .
N2 N 0.6492(3) 0.3063(3) 0.8044(2) 0.0242(9) Uani 1 1 d . . . . .
C7 C 0.7181(4) 0.3079(3) 0.7504(3) 0.0271(11) Uani 1 1 d . . . . .
F1 F 0.4812(3) 0.7594(3) 0.58297(19) 0.0707(11) Uani 1 1 d . . . . .
C65 C 0.7849(4) 0.1278(4) 0.5929(2) 0.0330(12) Uani 1 1 d . . . . .
C11 C 0.7096(4) 0.5143(4) 0.6239(2) 0.0298(12) Uani 1 1 d . . . . .
C53 C 0.8157(4) 0.3023(4) 0.4981(2) 0.0288(12) Uani 1 1 d . . . . .
C59 C 0.5886(4) 0.2881(4) 0.6061(2) 0.0333(12) Uani 1 1 d . . . . .
C64 C 0.5164(4) 0.2570(4) 0.6721(3) 0.0384(13) Uani 1 1 d . . . . .
H64 H 0.556855 0.218457 0.705690 0.046 Uiso 1 1 calc R U . . .
C16 C 0.5755(4) 0.5154(4) 0.6490(3) 0.0389(14) Uani 1 1 d . . . . .
H16 H 0.538791 0.459643 0.675780 0.047 Uiso 1 1 calc R U . . .
C18 C 0.5329(4) 0.3840(3) 0.8975(2) 0.0267(11) Uani 1 1 d . . . . .
C23 C 0.5033(4) 0.4783(3) 0.8536(2) 0.0269(11) Uani 1 1 d . . . . .
C38 C 0.6727(4) 0.1240(3) 0.8947(2) 0.0316(12) Uani 1 1 d . . . . .
C17 C 0.5966(4) 0.3024(3) 0.8746(2) 0.0247(11) Uani 1 1 d . . . . .
C43 C 0.5956(5) 0.0684(4) 0.8755(2) 0.0314(13) Uani 1 1 d . . . . .
C42 C 0.6495(5) -0.0197(4) 0.8608(3) 0.0425(14) Uani 1 1 d . . . . .
H42 H 0.598521 -0.056920 0.847496 0.051 Uiso 1 1 calc R U . . .
C54 C 0.8535(4) 0.3939(4) 0.4746(2) 0.0355(13) Uani 1 1 d . . . . .
H54 H 0.857848 0.431408 0.506479 0.043 Uiso 1 1 calc R U . . .
C28 C 0.3749(4) 0.5055(4) 0.8473(2) 0.0298(12) Uani 1 1 d . . . . .
C39 C 0.8004(5) 0.0916(4) 0.8965(2) 0.0353(13) Uani 1 1 d . . . . .
C63 C 0.3861(6) 0.2829(5) 0.6879(3) 0.0464(17) Uani 1 1 d . . . . .
H63 H 0.336579 0.260598 0.732238 0.056 Uiso 1 1 calc R U . . .
C50 C 0.4583(5) 0.1031(4) 0.8722(3) 0.0395(13) Uani 1 1 d . . . . .
H50 H 0.453670 0.173965 0.857235 0.047 Uiso 1 1 calc R U . . .
C22 C 0.6123(4) 0.2147(4) 0.9182(2) 0.0299(12) Uani 1 1 d . . . . .
C12 C 0.7649(5) 0.5960(4) 0.5866(2) 0.0348(12) Uani 1 1 d . . . . .
H12 H 0.855276 0.594939 0.570491 0.042 Uiso 1 1 calc R U . . .
C19 C 0.4901(5) 0.3790(4) 0.9679(2) 0.0358(13) Uani 1 1 d . . . . .
H19 H 0.448522 0.434545 0.985184 0.043 Uiso 1 1 calc R U . . .
C26 C 0.4268(5) 0.6671(4) 0.7974(3) 0.0400(13) Uani 1 1 d . . . . .
C30 C 0.7580(5) 0.5183(5) 0.8998(3) 0.0550(17) Uani 1 1 d . . . . .
H30A H 0.739855 0.583624 0.908705 0.083 Uiso 1 1 calc R U . . .
H30B H 0.847693 0.495492 0.899891 0.083 Uiso 1 1 calc R U . . .
H30C H 0.701892 0.476707 0.935398 0.083 Uiso 1 1 calc R U . . .
C60 C 0.5293(5) 0.3466(4) 0.5588(3) 0.0404(14) Uani 1 1 d . . . . .
H60 H 0.578767 0.368750 0.514382 0.049 Uiso 1 1 calc R U . . .
C70 C 0.6864(5) 0.0713(4) 0.6068(3) 0.0505(16) Uani 1 1 d . . . . .
H70 H 0.600484 0.099918 0.614953 0.061 Uiso 1 1 calc R U . . .
C24 C 0.5948(4) 0.5455(4) 0.8274(2) 0.0301(12) Uani 1 1 d . . . . .
C58 C 0.8107(5) 0.2479(4) 0.4502(3) 0.0400(13) Uani 1 1 d . . . . .
H58 H 0.785551 0.185087 0.465249 0.048 Uiso 1 1 calc R U . . .
C29 C 0.7342(4) 0.5167(4) 0.8307(3) 0.0347(13) Uani 1 1 d . . . . .
H29 H 0.755820 0.449544 0.822807 0.042 Uiso 1 1 calc R U . . .
C13 C 0.6866(5) 0.6785(4) 0.5734(3) 0.0425(14) Uani 1 1 d . . . . .
H13 H 0.722267 0.735263 0.547956 0.051 Uiso 1 1 calc R U . . .
C41 C 0.7727(6) -0.0573(4) 0.8642(3) 0.0432(14) Uani 1 1 d . . . . .
C66 C 0.9095(5) 0.0834(4) 0.5813(3) 0.0414(14) Uani 1 1 d . . . . .
H66 H 0.979299 0.120680 0.571802 0.050 Uiso 1 1 calc R U . . .
C21 C 0.5665(5) 0.2145(4) 0.9882(2) 0.0399(14) Uani 1 1 d . . . . .
H21 H 0.576696 0.157065 1.019748 0.048 Uiso 1 1 calc R U . . .
C27 C 0.3405(5) 0.5976(4) 0.8190(3) 0.0401(13) Uani 1 1 d . . . . .
H27 H 0.255131 0.614849 0.813833 0.048 Uiso 1 1 calc R U . . .
C55 C 0.8850(4) 0.4313(4) 0.4053(3) 0.0443(15) Uani 1 1 d . . . . .
H55 H 0.909578 0.494268 0.389710 0.053 Uiso 1 1 calc R U . . .
C33 C 0.4818(6) 0.8329(4) 0.7356(3) 0.068(2) Uani 1 1 d . . . . .
H33A H 0.442490 0.896537 0.719353 0.103 Uiso 1 1 calc R U . . .
H33B H 0.535282 0.806087 0.696539 0.103 Uiso 1 1 calc R U . . .
H33C H 0.534901 0.837727 0.766359 0.103 Uiso 1 1 calc R U . . .
C15 C 0.4992(5) 0.5980(4) 0.6343(3) 0.0455(15) Uani 1 1 d . . . . .
H15 H 0.408540 0.600140 0.649359 0.055 Uiso 1 1 calc R U . . .
C62 C 0.3269(5) 0.3407(5) 0.6400(4) 0.0551(19) Uani 1 1 d . . . . .
H62 H 0.237054 0.357936 0.651575 0.066 Uiso 1 1 calc R U . . .
C46 C 1.0240(5) 0.1456(5) 0.8711(3) 0.070(2) Uani 1 1 d . . . . .
H46A H 1.069439 0.085007 0.888199 0.105 Uiso 1 1 calc R U . . .
H46B H 1.067217 0.198662 0.874703 0.105 Uiso 1 1 calc R U . . .
H46C H 1.023988 0.148527 0.823196 0.105 Uiso 1 1 calc R U . . .
C35 C 0.2745(5) 0.4345(4) 0.8700(3) 0.0458(15) Uani 1 1 d . . . . .
H35 H 0.317141 0.369516 0.884111 0.055 Uiso 1 1 calc R U . . .
C40 C 0.8467(5) 0.0013(4) 0.8812(3) 0.0466(15) Uani 1 1 d . . . . .
H40 H 0.932910 -0.021615 0.882444 0.056 Uiso 1 1 calc R U . . .
C56 C 0.8802(5) 0.3755(5) 0.3591(3) 0.0537(17) Uani 1 1 d . . . . .
H56 H 0.903478 0.400301 0.311536 0.064 Uiso 1 1 calc R U . . .
C32 C 0.3788(5) 0.7693(4) 0.7731(3) 0.0487(15) Uani 1 1 d . . . . .
H32 H 0.323453 0.768688 0.741259 0.058 Uiso 1 1 calc R U . . .
C44 C 0.8851(5) 0.1531(5) 0.9137(3) 0.0529(16) Uani 1 1 d . . . . .
H44 H 0.848475 0.220940 0.903209 0.063 Uiso 1 1 calc R U . . .
C57 C 0.8425(5) 0.2856(5) 0.3808(3) 0.0502(16) Uani 1 1 d . . . . .
H57 H 0.837920 0.248838 0.348545 0.060 Uiso 1 1 calc R U . . .
C25 C 0.5530(5) 0.6373(4) 0.8006(3) 0.0364(13) Uani 1 1 d . . . . .
H25 H 0.614040 0.682732 0.783446 0.044 Uiso 1 1 calc R U . . .
C20 C 0.5068(5) 0.2960(4) 1.0122(3) 0.0456(15) Uani 1 1 d . . . . .
H20 H 0.477197 0.294210 1.059949 0.055 Uiso 1 1 calc R U . . .
C47 C 0.8281(6) -0.1543(4) 0.8477(3) 0.0602(18) Uani 1 1 d . . . . .
H47 H 0.754170 -0.182895 0.841941 0.072 Uiso 1 1 calc R U . . .
C31 C 0.8282(5) 0.5780(4) 0.7755(3) 0.0530(17) Uani 1 1 d . . . . .
H31A H 0.818728 0.642266 0.785793 0.080 Uiso 1 1 calc R U . . .
H31B H 0.809652 0.581725 0.730910 0.080 Uiso 1 1 calc R U . . .
H31C H 0.916067 0.548952 0.774577 0.080 Uiso 1 1 calc R U . . .
C14 C 0.5571(5) 0.6781(4) 0.5970(3) 0.0434(14) Uani 1 1 d . . . . .
O100 O 0.2490(6) 0.9375(4) 0.6264(4) 0.117(2) Uani 1 1 d . . . . .
C67 C 0.9333(6) -0.0132(5) 0.5832(3) 0.0549(16) Uani 1 1 d . . . . .
H67 H 1.019144 -0.042116 0.575087 0.066 Uiso 1 1 calc R U . . .
C34 C 0.2942(6) 0.8107(4) 0.8344(3) 0.0675(19) Uani 1 1 d . . . . .
H34A H 0.226977 0.768914 0.858522 0.101 Uiso 1 1 calc R U . . .
H34B H 0.254883 0.874366 0.818333 0.101 Uiso 1 1 calc R U . . .
H34C H 0.346904 0.815239 0.865455 0.101 Uiso 1 1 calc R U . . .
C61 C 0.3980(5) 0.3740(5) 0.5747(3) 0.0535(17) Uani 1 1 d . . . . .
H61 H 0.357838 0.414521 0.541724 0.064 Uiso 1 1 calc R U . . .
C69 C 0.7096(7) -0.0264(5) 0.6092(3) 0.0656(19) Uani 1 1 d . . . . .
H69 H 0.639997 -0.064077 0.619328 0.079 Uiso 1 1 calc R U . . .
C51 C 0.3665(5) 0.0828(5) 0.9419(3) 0.0604(18) Uani 1 1 d . . . . .
H51A H 0.278130 0.100018 0.937090 0.091 Uiso 1 1 calc R U . . .
H51B H 0.384169 0.120429 0.972204 0.091 Uiso 1 1 calc R U . . .
H51C H 0.378209 0.014715 0.961399 0.091 Uiso 1 1 calc R U . . .
C48 C 0.8714(7) -0.2203(5) 0.9046(4) 0.082(2) Uani 1 1 d . . . . .
H48A H 0.890944 -0.284712 0.894044 0.123 Uiso 1 1 calc R U . . .
H48B H 0.803445 -0.220624 0.946493 0.123 Uiso 1 1 calc R U . . .
H48C H 0.948404 -0.199280 0.911092 0.123 Uiso 1 1 calc R U . . .
C68 C 0.8332(7) -0.0686(5) 0.5969(3) 0.0648(19) Uani 1 1 d . . . . .
H68 H 0.849832 -0.135377 0.597845 0.078 Uiso 1 1 calc R U . . .
C52 C 0.4107(6) 0.0632(5) 0.8214(3) 0.0583(17) Uani 1 1 d . . . . .
H52A H 0.404848 -0.005450 0.837288 0.087 Uiso 1 1 calc R U . . .
H52B H 0.470670 0.074067 0.776656 0.087 Uiso 1 1 calc R U . . .
H52C H 0.325910 0.095288 0.817751 0.087 Uiso 1 1 calc R U . . .
C104 C 0.1966(7) 0.9990(5) 0.6701(4) 0.075(2) Uani 1 1 d . . . . .
H10A H 0.198653 0.966604 0.717272 0.090 Uiso 1 1 calc R U . . .
H10B H 0.105934 1.018733 0.668369 0.090 Uiso 1 1 calc R U . . .
C37 C 0.1690(6) 0.4600(6) 0.9303(3) 0.089(3) Uani 1 1 d . . . . .
H37A H 0.207309 0.463853 0.967675 0.133 Uiso 1 1 calc R U . . .
H37B H 0.109316 0.410797 0.945823 0.133 Uiso 1 1 calc R U . . .
H37C H 0.122749 0.521760 0.916208 0.133 Uiso 1 1 calc R U . . .
C101 C 0.2666(7) 1.0828(5) 0.6520(4) 0.086(2) Uani 1 1 d . . . . .
H10C H 0.335866 1.074489 0.676550 0.103 Uiso 1 1 calc R U . . .
H10D H 0.209008 1.140906 0.661360 0.103 Uiso 1 1 calc R U . . .
C36 C 0.2122(7) 0.4319(6) 0.8120(4) 0.082(2) Uani 1 1 d . . . . .
H36A H 0.149072 0.487643 0.807171 0.123 Uiso 1 1 calc R U . . .
H36B H 0.169435 0.373530 0.822301 0.123 Uiso 1 1 calc R U . . .
H36C H 0.278152 0.433021 0.769308 0.123 Uiso 1 1 calc R U . . .
C49 C 0.9206(8) -0.1477(5) 0.7806(4) 0.099(3) Uani 1 1 d . . . . .
H49A H 0.985890 -0.106439 0.778604 0.149 Uiso 1 1 calc R U . . .
H49B H 0.875357 -0.120899 0.744317 0.149 Uiso 1 1 calc R U . . .
H49C H 0.961777 -0.211565 0.774455 0.149 Uiso 1 1 calc R U . . .
C102 C 0.3199(8) 1.0862(6) 0.5760(5) 0.103(3) Uani 1 1 d . . . . .
H10E H 0.259831 1.124074 0.549169 0.123 Uiso 1 1 calc R U . . .
H10F H 0.403800 1.112684 0.560053 0.123 Uiso 1 1 calc R U . . .
C45 C 0.8853(7) 0.1304(6) 0.9898(4) 0.082(2) Uani 1 1 d . . . . .
H45A H 0.798821 0.145487 1.016792 0.122 Uiso 1 1 calc R U . . .
H45B H 0.944778 0.168652 0.998331 0.122 Uiso 1 1 calc R U . . .
H45C H 0.912531 0.062441 1.002841 0.122 Uiso 1 1 calc R U . . .
C103 C 0.3324(10) 0.9880(8) 0.5720(4) 0.117(3) Uani 1 1 d . . . . .
H10G H 0.314431 0.981481 0.528629 0.141 Uiso 1 1 calc R U . . .
H10H H 0.421641 0.960507 0.572026 0.141 Uiso 1 1 calc R U . . .

loop_
_atom_site_aniso_label
_atom_site_aniso_U_11
_atom_site_aniso_U_22
_atom_site_aniso_U_33
_atom_site_aniso_U_23
_atom_site_aniso_U_13
_atom_site_aniso_U_12
Re1 0.01708(9) 0.03118(11) 0.01935(9) -0.00264(8) -0.00330(7) -0.00250(7)
Cl3 0.0285(7) 0.0552(10) 0.0328(7) -0.0095(7) -0.0113(6) -0.0079(6)
Cl1 0.0416(7) 0.0364(8) 0.0282(7) -0.0038(6) -0.0098(6) 0.0044(6)
Cl2 0.0204(6) 0.0583(10) 0.0279(7) -0.0066(7) 0.0001(5) -0.0036(6)
P1 0.0217(7) 0.0368(9) 0.0235(7) -0.0042(6) -0.0049(5) -0.0031(6)
N10 0.022(2) 0.031(3) 0.028(2) -0.0063(19) 0.0024(17) -0.0097(18)
N2 0.023(2) 0.027(2) 0.022(2) -0.0070(19) -0.0044(17) -0.0023(17)
C7 0.026(3) 0.023(3) 0.037(3) -0.008(2) -0.016(2) 0.003(2)
F1 0.069(2) 0.055(2) 0.084(3) -0.012(2) -0.031(2) 0.0276(19)
C65 0.035(3) 0.039(3) 0.025(3) -0.005(2) -0.007(2) -0.008(2)
C11 0.021(2) 0.036(3) 0.036(3) -0.013(2) -0.011(2) 0.001(2)
C53 0.019(2) 0.040(3) 0.025(3) -0.003(2) -0.002(2) -0.004(2)
C59 0.022(2) 0.052(4) 0.032(3) -0.013(3) -0.009(2) -0.009(2)
C64 0.023(3) 0.057(4) 0.036(3) -0.004(3) -0.005(2) -0.014(2)
C16 0.026(3) 0.046(4) 0.040(3) -0.009(3) 0.001(2) 0.000(2)
C18 0.024(2) 0.030(3) 0.025(3) -0.007(2) -0.004(2) -0.002(2)
C23 0.029(3) 0.028(3) 0.025(3) -0.008(2) -0.004(2) -0.004(2)
C38 0.037(3) 0.032(3) 0.021(3) 0.000(2) -0.003(2) 0.001(2)
C17 0.025(2) 0.034(3) 0.016(2) -0.008(2) -0.0026(19) -0.006(2)
C43 0.044(3) 0.027(3) 0.022(3) 0.000(2) -0.007(2) -0.005(2)
C42 0.054(4) 0.039(4) 0.035(3) -0.003(3) -0.015(3) -0.005(3)
C54 0.032(3) 0.043(3) 0.030(3) -0.002(2) -0.006(2) -0.004(2)
C28 0.023(3) 0.030(3) 0.033(3) -0.002(2) -0.004(2) -0.004(2)
C39 0.039(3) 0.033(3) 0.029(3) 0.003(2) -0.008(2) -0.001(2)
C63 0.031(3) 0.065(5) 0.045(4) -0.024(4) 0.005(3) -0.016(3)
C50 0.036(3) 0.035(3) 0.049(3) 0.000(3) -0.016(3) -0.009(2)
C22 0.026(3) 0.034(3) 0.030(3) -0.007(2) -0.009(2) -0.001(2)
C12 0.031(3) 0.036(3) 0.033(3) 0.000(2) -0.005(2) -0.003(2)
C19 0.042(3) 0.033(3) 0.026(3) -0.009(2) 0.000(2) 0.004(2)
C26 0.051(3) 0.041(4) 0.030(3) -0.006(3) -0.016(3) -0.001(3)
C30 0.029(3) 0.082(5) 0.060(4) -0.024(4) -0.012(3) -0.006(3)
C60 0.031(3) 0.059(4) 0.035(3) -0.011(3) -0.016(2) 0.001(3)
C70 0.051(4) 0.044(4) 0.054(4) -0.011(3) -0.001(3) -0.011(3)
C24 0.032(3) 0.032(3) 0.025(3) -0.009(2) -0.001(2) -0.002(2)
C58 0.038(3) 0.048(4) 0.034(3) -0.008(3) -0.007(2) -0.005(3)
C29 0.030(3) 0.032(3) 0.042(3) -0.009(2) -0.003(2) -0.006(2)
C13 0.048(3) 0.035(3) 0.041(3) 0.001(3) -0.013(3) -0.001(3)
C41 0.058(4) 0.035(3) 0.030(3) -0.002(3) -0.005(3) 0.000(3)
C66 0.043(3) 0.038(4) 0.045(3) -0.014(3) -0.013(3) 0.001(3)
C21 0.054(3) 0.042(3) 0.018(3) -0.005(2) -0.003(2) 0.003(3)
C27 0.033(3) 0.043(4) 0.046(3) -0.010(3) -0.012(2) 0.003(3)
C55 0.022(3) 0.065(4) 0.038(3) 0.009(3) -0.006(2) -0.009(3)
C33 0.088(5) 0.042(4) 0.068(5) 0.002(3) -0.013(4) -0.009(4)
C15 0.028(3) 0.059(4) 0.049(4) -0.020(3) -0.008(3) 0.005(3)
C62 0.022(3) 0.079(5) 0.074(5) -0.039(4) -0.012(3) 0.003(3)
C46 0.043(4) 0.092(6) 0.070(5) 0.010(4) -0.026(3) -0.005(3)
C35 0.028(3) 0.049(4) 0.061(4) -0.004(3) -0.016(3) -0.006(3)
C40 0.039(3) 0.047(4) 0.044(3) 0.000(3) -0.010(3) 0.011(3)
C56 0.034(3) 0.098(6) 0.022(3) 0.004(3) -0.005(2) -0.010(3)
C32 0.064(4) 0.032(3) 0.046(3) 0.005(3) -0.021(3) 0.002(3)
C44 0.043(3) 0.058(4) 0.062(4) -0.011(3) -0.024(3) 0.002(3)
C57 0.046(3) 0.077(5) 0.026(3) -0.008(3) -0.009(3) -0.002(3)
C25 0.045(3) 0.031(3) 0.035(3) -0.010(3) -0.007(2) -0.007(3)
C20 0.055(4) 0.058(4) 0.022(3) -0.011(3) -0.004(3) -0.003(3)
C47 0.069(4) 0.044(4) 0.065(4) -0.021(4) -0.014(4) 0.015(3)
C31 0.040(3) 0.059(4) 0.056(4) -0.009(3) 0.006(3) -0.025(3)
C14 0.042(3) 0.044(4) 0.042(3) -0.004(3) -0.020(3) 0.013(3)
O100 0.103(4) 0.073(4) 0.171(6) -0.037(5) -0.010(4) -0.013(3)
C67 0.062(4) 0.054(4) 0.051(4) -0.017(3) -0.018(3) 0.007(3)
C34 0.075(4) 0.042(4) 0.073(5) -0.006(3) -0.008(4) 0.013(3)
C61 0.030(3) 0.085(5) 0.053(4) -0.030(4) -0.018(3) 0.008(3)
C69 0.072(5) 0.044(4) 0.079(5) -0.011(4) -0.007(4) -0.022(4)
C51 0.042(3) 0.084(5) 0.047(4) 0.007(3) -0.009(3) -0.009(3)
C48 0.102(6) 0.035(4) 0.107(6) -0.005(4) -0.037(5) 0.010(4)
C68 0.100(6) 0.038(4) 0.054(4) -0.009(3) -0.014(4) -0.001(4)
C52 0.051(4) 0.059(4) 0.072(4) -0.009(4) -0.026(3) -0.012(3)
C104 0.069(5) 0.066(5) 0.078(5) -0.005(4) -0.014(4) 0.011(4)
C37 0.065(4) 0.141(8) 0.063(5) -0.022(5) 0.006(4) -0.053(5)
C101 0.093(6) 0.057(5) 0.126(8) -0.048(5) -0.042(5) 0.009(4)
C36 0.078(5) 0.105(6) 0.074(5) -0.023(5) -0.016(4) -0.041(4)
C49 0.130(7) 0.063(5) 0.081(6) -0.023(5) 0.022(5) -0.007(5)
C102 0.099(6) 0.071(6) 0.100(7) 0.029(5) 0.005(5) -0.006(5)
C45 0.064(5) 0.128(7) 0.071(5) -0.040(5) -0.028(4) -0.014(5)
C103 0.151(9) 0.127(9) 0.068(6) -0.032(6) 0.002(6) -0.024(8)

loop_
_atom_type_symbol
_atom_type_description
_atom_type_scat_dispersion_real
_atom_type_scat_dispersion_imag
_atom_type_scat_source
C C 0.0033 0.0016 'International Tables Vol C Tables 4.2.6.8 and 6.1.1.4'
H H 0.0000 0.0000 'International Tables Vol C Tables 4.2.6.8 and 6.1.1.4'
Cl Cl 0.1484 0.1585 'International Tables Vol C Tables 4.2.6.8 and 6.1.1.4'
F F 0.0171 0.0103 'International Tables Vol C Tables 4.2.6.8 and 6.1.1.4'
N N 0.0061 0.0033 'International Tables Vol C Tables 4.2.6.8 and 6.1.1.4'
O O 0.0106 0.0060 'International Tables Vol C Tables 4.2.6.8 and 6.1.1.4'
P P 0.1023 0.0942 'International Tables Vol C Tables 4.2.6.8 and 6.1.1.4'
Re Re -1.0185 7.2310 'International Tables Vol C Tables 4.2.6.8 and 6.1.1.4'

loop_
_exptl_crystal_face_index_h
_exptl_crystal_face_index_k
_exptl_crystal_face_index_l
_exptl_crystal_face_perp_dist
-1 -29 16 0.0650
-1 14 -1 0.0238
-8 -2 -17 0.1160
22 -3 29 0.1647
-2 -7 -19 0.0456
1 7 30 0.0313
-19 19 -18 0.0928
18 -20 -9 0.1782

loop_
_geom_angle_atom_site_label_1
_geom_angle_atom_site_label_2
_geom_angle_atom_site_label_3
_geom_angle
_geom_angle_site_symmetry_1
_geom_angle_site_symmetry_3
_geom_angle_publ_flag
Cl3 Re1 P1 170.35(5) . . ?
Cl1 Re1 Cl3 87.59(5) . . ?
Cl1 Re1 Cl2 91.14(6) . . ?
Cl1 Re1 P1 86.23(5) . . ?
Cl2 Re1 Cl3 86.56(5) . . ?
Cl2 Re1 P1 86.17(5) . . ?
N10 Re1 Cl3 98.71(14) . . ?
N10 Re1 Cl1 164.30(11) . . ?
N10 Re1 Cl2 103.53(12) . . ?
N10 Re1 P1 89.16(14) . . ?
N10 Re1 C7 88.37(18) . . ?
C7 Re1 Cl3 84.93(14) . . ?
C7 Re1 Cl1 77.82(14) . . ?
C7 Re1 Cl2 166.31(14) . . ?
C7 Re1 P1 100.96(14) . . ?
C65 P1 Re1 116.56(17) . . ?
C65 P1 C53 103.1(2) . . ?
C65 P1 C59 106.5(2) . . ?
C53 P1 Re1 114.69(16) . . ?
C59 P1 Re1 111.25(16) . . ?
C59 P1 C53 103.5(2) . . ?
C11 N10 Re1 168.7(3) . . ?
C7 N2 C17 164.9(5) . . ?
N2 C7 Re1 170.4(4) . . ?
C70 C65 P1 123.8(4) . . ?
C70 C65 C66 117.6(5) . . ?
C66 C65 P1 118.7(4) . . ?
N10 C11 C16 119.9(4) . . ?
C12 C11 N10 119.0(4) . . ?
C12 C11 C16 121.1(5) . . ?
C54 C53 P1 121.7(4) . . ?
C54 C53 C58 118.6(4) . . ?
C58 C53 P1 119.5(4) . . ?
C64 C59 P1 117.6(4) . . ?
C60 C59 P1 122.8(4) . . ?
C60 C59 C64 119.5(4) . . ?
C59 C64 H64 120.3 . . ?
C63 C64 C59 119.5(5) . . ?
C63 C64 H64 120.3 . . ?
C11 C16 H16 120.5 . . ?
C15 C16 C11 119.1(5) . . ?
C15 C16 H16 120.5 . . ?
C17 C18 C23 126.1(4) . . ?
C17 C18 C19 117.6(4) . . ?
C19 C18 C23 116.3(4) . . ?
C28 C23 C18 118.4(4) . . ?
C24 C23 C18 121.4(4) . . ?
C24 C23 C28 119.5(5) . . ?
C43 C38 C22 118.5(4) . . ?
C39 C38 C43 121.1(5) . . ?
C39 C38 C22 120.2(5) . . ?
C18 C17 N2 119.3(4) . . ?
C18 C17 C22 123.2(4) . . ?
C22 C17 N2 117.6(4) . . ?
C38 C43 C50 121.7(5) . . ?
C42 C43 C38 117.5(5) . . ?
C42 C43 C50 120.8(5) . . ?
C43 C42 H42 117.8 . . ?
C43 C42 C41 124.3(5) . . ?
C41 C42 H42 117.8 . . ?
C53 C54 H54 119.5 . . ?
C55 C54 C53 121.0(5) . . ?
C55 C54 H54 119.5 . . ?
C23 C28 C35 121.8(5) . . ?
C27 C28 C23 119.3(4) . . ?
C27 C28 C35 118.9(5) . . ?
C38 C39 C44 121.2(5) . . ?
C40 C39 C38 117.3(5) . . ?
C40 C39 C44 121.5(5) . . ?
C64 C63 H63 119.6 . . ?
C62 C63 C64 120.7(5) . . ?
C62 C63 H63 119.6 . . ?
C43 C50 H50 107.2 . . ?
C43 C50 C51 111.7(4) . . ?
C43 C50 C52 114.4(5) . . ?
C51 C50 H50 107.2 . . ?
C51 C50 C52 108.8(4) . . ?
C52 C50 H50 107.2 . . ?
C17 C22 C38 124.4(4) . . ?
C21 C22 C38 119.3(5) . . ?
C21 C22 C17 116.3(4) . . ?
C11 C12 H12 120.6 . . ?
C13 C12 C11 118.8(5) . . ?
C13 C12 H12 120.6 . . ?
C18 C19 H19 119.4 . . ?
C20 C19 C18 121.1(5) . . ?
C20 C19 H19 119.4 . . ?
C27 C26 C32 119.2(5) . . ?
C25 C26 C27 117.1(5) . . ?
C25 C26 C32 123.7(5) . . ?
H30A C30 H30B 109.5 . . ?
H30A C30 H30C 109.5 . . ?
H30B C30 H30C 109.5 . . ?
C29 C30 H30A 109.5 . . ?
C29 C30 H30B 109.5 . . ?
C29 C30 H30C 109.5 . . ?
C59 C60 H60 119.4 . . ?
C59 C60 C61 121.2(5) . . ?
C61 C60 H60 119.4 . . ?
C65 C70 H70 119.2 . . ?
C65 C70 C69 121.6(6) . . ?
C69 C70 H70 119.2 . . ?
C23 C24 C29 120.4(4) . . ?
C25 C24 C23 118.0(5) . . ?
C25 C24 C29 121.5(4) . . ?
C53 C58 H58 119.9 . . ?
C57 C58 C53 120.3(5) . . ?
C57 C58 H58 119.9 . . ?
C30 C29 C24 113.0(4) . . ?
C30 C29 H29 107.2 . . ?
C30 C29 C31 108.5(4) . . ?
C24 C29 H29 107.2 . . ?
C24 C29 C31 113.3(5) . . ?
C31 C29 H29 107.2 . . ?
C12 C13 H13 120.3 . . ?
C14 C13 C12 119.5(5) . . ?
C14 C13 H13 120.3 . . ?
C42 C41 C40 116.1(5) . . ?
C42 C41 C47 122.6(6) . . ?
C40 C41 C47 121.2(5) . . ?
C65 C66 H66 119.4 . . ?
C67 C66 C65 121.2(5) . . ?
C67 C66 H66 119.4 . . ?
C22 C21 H21 119.3 . . ?
C20 C21 C22 121.4(5) . . ?
C20 C21 H21 119.3 . . ?
C28 C27 C26 122.3(5) . . ?
C28 C27 H27 118.9 . . ?
C26 C27 H27 118.9 . . ?
C54 C55 H55 120.4 . . ?
C54 C55 C56 119.1(5) . . ?
C56 C55 H55 120.4 . . ?
H33A C33 H33B 109.5 . . ?
H33A C33 H33C 109.5 . . ?
H33B C33 H33C 109.5 . . ?
C32 C33 H33A 109.5 . . ?
C32 C33 H33B 109.5 . . ?
C32 C33 H33C 109.5 . . ?
C16 C15 H15 120.8 . . ?
C16 C15 C14 118.4(5) . . ?
C14 C15 H15 120.8 . . ?
C63 C62 H62 119.8 . . ?
C63 C62 C61 120.3(5) . . ?
C61 C62 H62 119.8 . . ?
H46A C46 H46B 109.5 . . ?
H46A C46 H46C 109.5 . . ?
H46B C46 H46C 109.5 . . ?
C44 C46 H46A 109.5 . . ?
C44 C46 H46B 109.5 . . ?
C44 C46 H46C 109.5 . . ?
C28 C35 H35 108.7 . . ?
C28 C35 C37 111.3(5) . . ?
C28 C35 C36 111.1(5) . . ?
C37 C35 H35 108.7 . . ?
C37 C35 C36 108.2(5) . . ?
C36 C35 H35 108.7 . . ?
C39 C40 C41 123.5(5) . . ?
C39 C40 H40 118.2 . . ?
C41 C40 H40 118.2 . . ?
C55 C56 H56 119.5 . . ?
C57 C56 C55 121.1(5) . . ?
C57 C56 H56 119.5 . . ?
C26 C32 H32 107.6 . . ?
C26 C32 C34 109.1(4) . . ?
C33 C32 C26 114.8(5) . . ?
C33 C32 H32 107.6 . . ?
C33 C32 C34 109.9(5) . . ?
C34 C32 H32 107.6 . . ?
C39 C44 C46 113.2(5) . . ?
C39 C44 H44 107.4 . . ?
C39 C44 C45 111.9(5) . . ?
C46 C44 H44 107.4 . . ?
C45 C44 C46 109.3(5) . . ?
C45 C44 H44 107.4 . . ?
C58 C57 H57 120.0 . . ?
C56 C57 C58 119.9(6) . . ?
C56 C57 H57 120.0 . . ?
C26 C25 H25 118.2 . . ?
C24 C25 C26 123.6(5) . . ?
C24 C25 H25 118.2 . . ?
C19 C20 C21 120.4(5) . . ?
C19 C20 H20 119.8 . . ?
C21 C20 H20 119.8 . . ?
C41 C47 H47 104.8 . . ?
C48 C47 C41 113.6(5) . . ?
C48 C47 H47 104.8 . . ?
C48 C47 C49 115.5(6) . . ?
C49 C47 C41 112.2(6) . . ?
C49 C47 H47 104.8 . . ?
C29 C31 H31A 109.5 . . ?
C29 C31 H31B 109.5 . . ?
C29 C31 H31C 109.5 . . ?
H31A C31 H31B 109.5 . . ?
H31A C31 H31C 109.5 . . ?
H31B C31 H31C 109.5 . . ?
F1 C14 C13 118.8(5) . . ?
F1 C14 C15 118.1(5) . . ?
C13 C14 C15 123.1(5) . . ?
C104 O100 C103 105.9(6) . . ?
C66 C67 H67 119.8 . . ?
C66 C67 C68 120.3(6) . . ?
C68 C67 H67 119.8 . . ?
C32 C34 H34A 109.5 . . ?
C32 C34 H34B 109.5 . . ?
C32 C34 H34C 109.5 . . ?
H34A C34 H34B 109.5 . . ?
H34A C34 H34C 109.5 . . ?
H34B C34 H34C 109.5 . . ?
C60 C61 H61 120.7 . . ?
C62 C61 C60 118.7(6) . . ?
C62 C61 H61 120.7 . . ?
C70 C69 H69 120.1 . . ?
C68 C69 C70 119.8(6) . . ?
C68 C69 H69 120.1 . . ?
C50 C51 H51A 109.5 . . ?
C50 C51 H51B 109.5 . . ?
C50 C51 H51C 109.5 . . ?
H51A C51 H51B 109.5 . . ?
H51A C51 H51C 109.5 . . ?
H51B C51 H51C 109.5 . . ?
C47 C48 H48A 109.5 . . ?
C47 C48 H48B 109.5 . . ?
C47 C48 H48C 109.5 . . ?
H48A C48 H48B 109.5 . . ?
H48A C48 H48C 109.5 . . ?
H48B C48 H48C 109.5 . . ?
C67 C68 H68 120.3 . . ?
C69 C68 C67 119.5(6) . . ?
C69 C68 H68 120.3 . . ?
C50 C52 H52A 109.5 . . ?
C50 C52 H52B 109.5 . . ?
C50 C52 H52C 109.5 . . ?
H52A C52 H52B 109.5 . . ?
H52A C52 H52C 109.5 . . ?
H52B C52 H52C 109.5 . . ?
O100 C104 H10A 109.5 . . ?
O100 C104 H10B 109.5 . . ?
O100 C104 C101 110.6(6) . . ?
H10A C104 H10B 108.1 . . ?
C101 C104 H10A 109.5 . . ?
C101 C104 H10B 109.5 . . ?
C35 C37 H37A 109.5 . . ?
C35 C37 H37B 109.5 . . ?
C35 C37 H37C 109.5 . . ?
H37A C37 H37B 109.5 . . ?
H37A C37 H37C 109.5 . . ?
H37B C37 H37C 109.5 . . ?
C104 C101 H10C 111.6 . . ?
C104 C101 H10D 111.6 . . ?
C104 C101 C102 101.0(6) . . ?
H10C C101 H10D 109.4 . . ?
C102 C101 H10C 111.6 . . ?
C102 C101 H10D 111.6 . . ?
C35 C36 H36A 109.5 . . ?
C35 C36 H36B 109.5 . . ?
C35 C36 H36C 109.5 . . ?
H36A C36 H36B 109.5 . . ?
H36A C36 H36C 109.5 . . ?
H36B C36 H36C 109.5 . . ?
C47 C49 H49A 109.5 . . ?
C47 C49 H49B 109.5 . . ?
C47 C49 H49C 109.5 . . ?
H49A C49 H49B 109.5 . . ?
H49A C49 H49C 109.5 . . ?
H49B C49 H49C 109.5 . . ?
C101 C102 H10E 111.5 . . ?
C101 C102 H10F 111.5 . . ?
H10E C102 H10F 109.3 . . ?
C103 C102 C101 101.3(6) . . ?
C103 C102 H10E 111.5 . . ?
C103 C102 H10F 111.5 . . ?
C44 C45 H45A 109.5 . . ?
C44 C45 H45B 109.5 . . ?
C44 C45 H45C 109.5 . . ?
H45A C45 H45B 109.5 . . ?
H45A C45 H45C 109.5 . . ?
H45B C45 H45C 109.5 . . ?
O100 C103 C102 111.6(7) . . ?
O100 C103 H10G 109.3 . . ?
O100 C103 H10H 109.3 . . ?
C102 C103 H10G 109.3 . . ?
C102 C103 H10H 109.3 . . ?
H10G C103 H10H 108.0 . . ?

loop_
_geom_bond_atom_site_label_1
_geom_bond_atom_site_label_2
_geom_bond_distance
_geom_bond_site_symmetry_2
_geom_bond_publ_flag
Re1 Cl3 2.4173(15) . ?
Re1 Cl1 2.3771(15) . ?
Re1 Cl2 2.3958(14) . ?
Re1 P1 2.4602(16) . ?
Re1 N10 1.711(4) . ?
Re1 C7 2.027(5) . ?
P1 C65 1.805(5) . ?
P1 C53 1.824(5) . ?
P1 C59 1.823(5) . ?
N10 C11 1.409(6) . ?
N2 C7 1.167(5) . ?
N2 C17 1.405(5) . ?
F1 C14 1.350(6) . ?
C65 C70 1.376(7) . ?
C65 C66 1.391(7) . ?
C11 C16 1.412(6) . ?
C11 C12 1.389(6) . ?
C53 C54 1.391(7) . ?
C53 C58 1.403(7) . ?
C59 C64 1.400(6) . ?
C59 C60 1.374(7) . ?
C64 H64 0.9500 . ?
C64 C63 1.379(7) . ?
C16 H16 0.9500 . ?
C16 C15 1.370(8) . ?
C18 C23 1.506(7) . ?
C18 C17 1.382(6) . ?
C18 C19 1.395(6) . ?
C23 C28 1.423(6) . ?
C23 C24 1.415(6) . ?
C38 C43 1.417(7) . ?
C38 C39 1.403(7) . ?
C38 C22 1.493(6) . ?
C17 C22 1.402(6) . ?
C43 C42 1.377(7) . ?
C43 C50 1.513(7) . ?
C42 H42 0.9500 . ?
C42 C41 1.379(7) . ?
C54 H54 0.9500 . ?
C54 C55 1.387(7) . ?
C28 C27 1.369(7) . ?
C28 C35 1.524(7) . ?
C39 C40 1.395(7) . ?
C39 C44 1.517(7) . ?
C63 H63 0.9500 . ?
C63 C62 1.377(7) . ?
C50 H50 1.0000 . ?
C50 C51 1.522(7) . ?
C50 C52 1.524(7) . ?
C22 C21 1.400(6) . ?
C12 H12 0.9500 . ?
C12 C13 1.375(7) . ?
C19 H19 0.9500 . ?
C19 C20 1.362(7) . ?
C26 C27 1.399(7) . ?
C26 C32 1.511(7) . ?
C26 C25 1.388(7) . ?
C30 H30A 0.9800 . ?
C30 H30B 0.9800 . ?
C30 H30C 0.9800 . ?
C30 C29 1.519(7) . ?
C60 H60 0.9500 . ?
C60 C61 1.393(7) . ?
C70 H70 0.9500 . ?
C70 C69 1.386(8) . ?
C24 C29 1.523(7) . ?
C24 C25 1.379(7) . ?
C58 H58 0.9500 . ?
C58 C57 1.390(7) . ?
C29 H29 1.0000 . ?
C29 C31 1.535(6) . ?
C13 H13 0.9500 . ?
C13 C14 1.364(7) . ?
C41 C40 1.401(8) . ?
C41 C47 1.509(8) . ?
C66 H66 0.9500 . ?
C66 C67 1.373(8) . ?
C21 H21 0.9500 . ?
C21 C20 1.379(7) . ?
C27 H27 0.9500 . ?
C55 H55 0.9500 . ?
C55 C56 1.388(8) . ?
C33 H33A 0.9800 . ?
C33 H33B 0.9800 . ?
C33 H33C 0.9800 . ?
C33 C32 1.500(7) . ?
C15 H15 0.9500 . ?
C15 C14 1.382(8) . ?
C62 H62 0.9500 . ?
C62 C61 1.392(8) . ?
C46 H46A 0.9800 . ?
C46 H46B 0.9800 . ?
C46 H46C 0.9800 . ?
C46 C44 1.538(7) . ?
C35 H35 1.0000 . ?
C35 C37 1.526(8) . ?
C35 C36 1.528(8) . ?
C40 H40 0.9500 . ?
C56 H56 0.9500 . ?
C56 C57 1.367(8) . ?
C32 H32 1.0000 . ?
C32 C34 1.535(7) . ?
C44 H44 1.0000 . ?
C44 C45 1.534(9) . ?
C57 H57 0.9500 . ?
C25 H25 0.9500 . ?
C20 H20 0.9500 . ?
C47 H47 1.0000 . ?
C47 C48 1.475(9) . ?
C47 C49 1.480(8) . ?
C31 H31A 0.9800 . ?
C31 H31B 0.9800 . ?
C31 H31C 0.9800 . ?
O100 C104 1.360(8) . ?
O100 C103 1.390(9) . ?
C67 H67 0.9500 . ?
C67 C68 1.380(8) . ?
C34 H34A 0.9800 . ?
C34 H34B 0.9800 . ?
C34 H34C 0.9800 . ?
C61 H61 0.9500 . ?
C69 H69 0.9500 . ?
C69 C68 1.372(9) . ?
C51 H51A 0.9800 . ?
C51 H51B 0.9800 . ?
C51 H51C 0.9800 . ?
C48 H48A 0.9800 . ?
C48 H48B 0.9800 . ?
C48 H48C 0.9800 . ?
C68 H68 0.9500 . ?
C52 H52A 0.9800 . ?
C52 H52B 0.9800 . ?
C52 H52C 0.9800 . ?
C104 H10A 0.9900 . ?
C104 H10B 0.9900 . ?
C104 C101 1.454(9) . ?
C37 H37A 0.9800 . ?
C37 H37B 0.9800 . ?
C37 H37C 0.9800 . ?
C101 H10C 0.9900 . ?
C101 H10D 0.9900 . ?
C101 C102 1.519(10) . ?
C36 H36A 0.9800 . ?
C36 H36B 0.9800 . ?
C36 H36C 0.9800 . ?
C49 H49A 0.9800 . ?
C49 H49B 0.9800 . ?
C49 H49C 0.9800 . ?
C102 H10E 0.9900 . ?
C102 H10F 0.9900 . ?
C102 C103 1.420(11) . ?
C45 H45A 0.9800 . ?
C45 H45B 0.9800 . ?
C45 H45C 0.9800 . ?
C103 H10G 0.9900 . ?
C103 H10H 0.9900 . ?

loop_
_geom_torsion_atom_site_label_1
_geom_torsion_atom_site_label_2
_geom_torsion_atom_site_label_3
_geom_torsion_atom_site_label_4
_geom_torsion
_geom_torsion_site_symmetry_1
_geom_torsion_site_symmetry_2
_geom_torsion_site_symmetry_3
_geom_torsion_site_symmetry_4
_geom_torsion_publ_flag
Re1 P1 C65 C70 124.5(4) . . . . ?
Re1 P1 C65 C66 -55.5(4) . . . . ?
Re1 P1 C53 C54 -30.7(4) . . . . ?
Re1 P1 C53 C58 154.1(3) . . . . ?
Re1 P1 C59 C64 -59.7(4) . . . . ?
Re1 P1 C59 C60 115.8(4) . . . . ?
Re1 N10 C11 C16 -7(2) . . . . ?
Re1 N10 C11 C12 172.3(16) . . . . ?
Cl3 Re1 N10 C11 -111.3(18) . . . . ?
Cl1 Re1 N10 C11 1(2) . . . . ?
Cl2 Re1 N10 C11 160.1(18) . . . . ?
P1 Re1 N10 C11 74.3(18) . . . . ?
P1 C65 C70 C69 179.9(5) . . . . ?
P1 C65 C66 C67 -179.6(4) . . . . ?
P1 C53 C54 C55 -174.8(4) . . . . ?
P1 C53 C58 C57 175.0(4) . . . . ?
P1 C59 C64 C63 177.9(4) . . . . ?
P1 C59 C60 C61 -176.8(4) . . . . ?
N10 C11 C16 C15 -178.6(5) . . . . ?
N10 C11 C12 C13 179.6(5) . . . . ?
N2 C17 C22 C38 -4.6(7) . . . . ?
N2 C17 C22 C21 175.9(4) . . . . ?
C7 Re1 N10 C11 -26.7(18) . . . . ?
C7 N2 C17 C18 108.1(18) . . . . ?
C7 N2 C17 C22 -71.7(19) . . . . ?
C65 P1 C53 C54 -158.5(4) . . . . ?
C65 P1 C53 C58 26.3(4) . . . . ?
C65 P1 C59 C64 68.3(4) . . . . ?
C65 P1 C59 C60 -116.2(5) . . . . ?
C65 C70 C69 C68 -0.6(10) . . . . ?
C65 C66 C67 C68 0.0(9) . . . . ?
C11 C16 C15 C14 -1.9(8) . . . . ?
C11 C12 C13 C14 -0.1(8) . . . . ?
C53 P1 C65 C70 -108.9(5) . . . . ?
C53 P1 C65 C66 71.0(4) . . . . ?
C53 P1 C59 C64 176.6(4) . . . . ?
C53 P1 C59 C60 -7.9(5) . . . . ?
C53 C54 C55 C56 -0.9(7) . . . . ?
C53 C58 C57 C56 0.8(8) . . . . ?
C59 P1 C65 C70 -0.3(5) . . . . ?
C59 P1 C65 C66 179.7(4) . . . . ?
C59 P1 C53 C54 90.7(4) . . . . ?
C59 P1 C53 C58 -84.5(4) . . . . ?
C59 C64 C63 C62 -1.6(8) . . . . ?
C59 C60 C61 C62 -0.1(8) . . . . ?
C64 C59 C60 C61 -1.4(8) . . . . ?
C64 C63 C62 C61 0.0(8) . . . . ?
C16 C11 C12 C13 -1.0(7) . . . . ?
C16 C15 C14 F1 -179.6(5) . . . . ?
C16 C15 C14 C13 0.9(9) . . . . ?
C18 C23 C28 C27 167.4(4) . . . . ?
C18 C23 C28 C35 -13.7(7) . . . . ?
C18 C23 C24 C29 12.5(6) . . . . ?
C18 C23 C24 C25 -166.0(4) . . . . ?
C18 C17 C22 C38 175.6(4) . . . . ?
C18 C17 C22 C21 -3.9(7) . . . . ?
C18 C19 C20 C21 -0.2(8) . . . . ?
C23 C18 C17 N2 5.4(7) . . . . ?
C23 C18 C17 C22 -174.9(4) . . . . ?
C23 C18 C19 C20 177.1(5) . . . . ?
C23 C28 C27 C26 -1.6(8) . . . . ?
C23 C28 C35 C37 114.1(6) . . . . ?
C23 C28 C35 C36 -125.2(6) . . . . ?
C23 C24 C29 C30 -81.4(6) . . . . ?
C23 C24 C29 C31 154.7(4) . . . . ?
C23 C24 C25 C26 -0.7(7) . . . . ?
C38 C43 C42 C41 0.6(8) . . . . ?
C38 C43 C50 C51 -83.5(6) . . . . ?
C38 C43 C50 C52 152.3(5) . . . . ?
C38 C39 C40 C41 0.2(8) . . . . ?
C38 C39 C44 C46 -141.4(5) . . . . ?
C38 C39 C44 C45 94.5(6) . . . . ?
C38 C22 C21 C20 -178.2(5) . . . . ?
C17 C18 C23 C28 106.0(5) . . . . ?
C17 C18 C23 C24 -83.6(6) . . . . ?
C17 C18 C19 C20 -2.1(7) . . . . ?
C17 C22 C21 C20 1.4(7) . . . . ?
C43 C38 C39 C40 -2.3(7) . . . . ?
C43 C38 C39 C44 177.0(5) . . . . ?
C43 C38 C22 C17 -84.4(6) . . . . ?
C43 C38 C22 C21 95.2(6) . . . . ?
C43 C42 C41 C40 -2.6(8) . . . . ?
C43 C42 C41 C47 179.9(5) . . . . ?
C42 C43 C50 C51 95.6(6) . . . . ?
C42 C43 C50 C52 -28.6(7) . . . . ?
C42 C41 C40 C39 2.1(8) . . . . ?
C42 C41 C47 C48 -121.5(7) . . . . ?
C42 C41 C47 C49 105.2(7) . . . . ?
C54 C53 C58 C57 -0.3(7) . . . . ?
C54 C55 C56 C57 1.4(8) . . . . ?
C28 C23 C24 C29 -177.3(4) . . . . ?
C28 C23 C24 C25 4.3(7) . . . . ?
C39 C38 C43 C42 1.9(7) . . . . ?
C39 C38 C43 C50 -179.0(4) . . . . ?
C39 C38 C22 C17 100.3(6) . . . . ?
C39 C38 C22 C21 -80.2(6) . . . . ?
C63 C62 C61 C60 0.8(8) . . . . ?
C50 C43 C42 C41 -178.4(5) . . . . ?
C22 C38 C43 C42 -173.4(4) . . . . ?
C22 C38 C43 C50 5.7(7) . . . . ?
C22 C38 C39 C40 172.9(4) . . . . ?
C22 C38 C39 C44 -7.8(7) . . . . ?
C22 C21 C20 C19 0.6(8) . . . . ?
C12 C11 C16 C15 2.0(8) . . . . ?
C12 C13 C14 F1 -179.3(5) . . . . ?
C12 C13 C14 C15 0.1(9) . . . . ?
C19 C18 C23 C28 -73.1(6) . . . . ?
C19 C18 C23 C24 97.2(5) . . . . ?
C19 C18 C17 N2 -175.5(4) . . . . ?
C19 C18 C17 C22 4.3(7) . . . . ?
C60 C59 C64 C63 2.3(8) . . . . ?
C70 C65 C66 C67 0.3(8) . . . . ?
C70 C69 C68 C67 0.9(10) . . . . ?
C24 C23 C28 C27 -3.2(7) . . . . ?
C24 C23 C28 C35 175.7(4) . . . . ?
C58 C53 C54 C55 0.4(7) . . . . ?
C29 C24 C25 C26 -179.1(4) . . . . ?
C66 C65 C70 C69 0.0(8) . . . . ?
C66 C67 C68 C69 -0.6(10) . . . . ?
C27 C28 C35 C37 -66.9(7) . . . . ?
C27 C28 C35 C36 53.7(7) . . . . ?
C27 C26 C32 C33 -165.8(5) . . . . ?
C27 C26 C32 C34 70.4(7) . . . . ?
C27 C26 C25 C24 -3.9(8) . . . . ?
C55 C56 C57 C58 -1.3(8) . . . . ?
C35 C28 C27 C26 179.4(5) . . . . ?
C40 C39 C44 C46 37.8(7) . . . . ?
C40 C39 C44 C45 -86.2(7) . . . . ?
C40 C41 C47 C48 61.1(8) . . . . ?
C40 C41 C47 C49 -72.1(8) . . . . ?
C32 C26 C27 C28 -174.0(5) . . . . ?
C32 C26 C25 C24 175.1(5) . . . . ?
C44 C39 C40 C41 -179.1(5) . . . . ?
C25 C26 C27 C28 5.1(8) . . . . ?
C25 C26 C32 C33 15.1(8) . . . . ?
C25 C26 C32 C34 -108.7(6) . . . . ?
C25 C24 C29 C30 97.0(6) . . . . ?
C25 C24 C29 C31 -26.9(7) . . . . ?
C47 C41 C40 C39 179.7(5) . . . . ?
O100 C104 C101 C102 27.1(8) . . . . ?
C104 O100 C103 C102 -8.4(11) . . . . ?
C104 C101 C102 C103 -29.5(9) . . . . ?
C101 C102 C103 O100 24.5(11) . . . . ?
C103 O100 C104 C101 -12.9(10) . . . . ?
